data_7217061
loop_
_publ_author_name
'Banerjee, Subarna'
'Rajakannu, Palanisamy'
'Butcher, Raymond J.'
'Murugavel, Ramaswamy'

_publ_section_title
;
 Auxiliary ligand-aided tuning of aggregation of transition metal
 benzoates: isolation of four different types of coordination polymers
;
_journal_issue 36
_journal_name_full CrystEngComm
_journal_page_first 8429
_journal_paper_doi 10.1039/C4CE01043D
_journal_volume 16
_journal_year 2014
_chemical_formula_moiety 'C34 H28 N2 O8 P2 Zn'
_chemical_formula_sum 'C34 H28 N2 O8 P2 Zn'
_chemical_formula_weight 719.89
_chemical_name_systematic
;
 ?
;
_space_group_IT_number 15
_symmetry_cell_setting monoclinic
_symmetry_space_group_name_Hall '-C 2yc'
_symmetry_space_group_name_H-M 'C 1 2/c 1'
_atom_sites_solution_hydrogens geom
_atom_sites_solution_primary direct
_atom_sites_solution_secondary difmap
_audit_creation_method SHELXL-97
_cell_angle_alpha 90.00
_cell_angle_beta 101.66(8)
_cell_angle_gamma 90.00
_cell_formula_units_Z 8
_cell_length_a 22.74(12)
_cell_length_b 28.36(13)
_cell_length_c 10.39(5)
_cell_measurement_reflns_used 5995
_cell_measurement_temperature 150(2)
_cell_measurement_theta_max 31.3
_cell_measurement_theta_min 2.3
_cell_volume 6562(6)
_computing_cell_refinement 'CrystalClear-SM Expert 2.0 r4'
_computing_data_collection 'CrystalClear-SM Expert 2.0 r4 (Rigaku, 2009)'
_computing_data_reduction 'CrystalClear-SM Expert 2.0 r4'
_computing_molecular_graphics 'CrystalStructure 4.0 (Rigaku, 2010)'
_computing_publication_material 'CrystalStructure 4.0'
_computing_structure_refinement 'SHELXL97 (Sheldrick, 2008)'
_computing_structure_solution 'SHELXS86 (Sheldrick, 1985)'
_diffrn_ambient_temperature 150(2)
_diffrn_detector CCD
_diffrn_detector_area_resol_mean 28.5714
_diffrn_measured_fraction_theta_full 0.996
_diffrn_measured_fraction_theta_max 0.996
_diffrn_measurement_device
;
AFC12 (Right): Kappa 3 circle
;
_diffrn_measurement_device_type
;
Rigaku Saturn724+ (2x2 bin mode)
;
_diffrn_measurement_method 'profile data from \w-scans'
_diffrn_radiation_monochromator graphite
_diffrn_radiation_source 'fine-focus sealed tube'
_diffrn_radiation_type MoK\a
_diffrn_radiation_wavelength 0.71073
_diffrn_reflns_av_R_equivalents 0.1876
_diffrn_reflns_av_sigmaI/netI 0.1406
_diffrn_reflns_limit_h_max 27
_diffrn_reflns_limit_h_min -27
_diffrn_reflns_limit_k_max 29
_diffrn_reflns_limit_k_min -33
_diffrn_reflns_limit_l_max 12
_diffrn_reflns_limit_l_min -9
_diffrn_reflns_number 23519
_diffrn_reflns_theta_full 25.00
_diffrn_reflns_theta_max 25.00
_diffrn_reflns_theta_min 2.15
_exptl_absorpt_coefficient_mu 0.901
_exptl_absorpt_correction_T_max 1.000
_exptl_absorpt_correction_T_min 0.403
_exptl_absorpt_correction_type multi-scan
_exptl_absorpt_process_details 'NUMABS (Rigaku, 1999)'
_exptl_crystal_colour Colorless
_exptl_crystal_density_diffrn 1.458
_exptl_crystal_density_method 'not measured'
_exptl_crystal_description Block
_exptl_crystal_F_000 2960
_exptl_crystal_size_max 0.39
_exptl_crystal_size_mid 0.10
_exptl_crystal_size_min 0.03
_refine_diff_density_max 2.327
_refine_diff_density_min -1.812
_refine_diff_density_rms 0.190
_refine_ls_extinction_method none
_refine_ls_goodness_of_fit_ref 1.310
_refine_ls_hydrogen_treatment mixed
_refine_ls_matrix_type full
_refine_ls_number_parameters 424
_refine_ls_number_reflns 5770
_refine_ls_number_restraints 30
_refine_ls_restrained_S_all 1.308
_refine_ls_R_factor_all 0.1634
_refine_ls_R_factor_gt 0.1326
_refine_ls_shift/su_max 0.000
_refine_ls_shift/su_mean 0.000
_refine_ls_structure_factor_coef Fsqd
_refine_ls_weighting_details 'calc w=1/[\s^2^(Fo^2^)+(0.1295P)^2^+40.9902P] where P=(Fo^2^+2Fc^2^)/3'
_refine_ls_weighting_scheme calc
_refine_ls_wR_factor_gt 0.3206
_refine_ls_wR_factor_ref 0.3494
_reflns_number_gt 4708
_reflns_number_total 5770
_reflns_threshold_expression >2sigma(I)
_cod_data_source_file c4ce01043d2.cif
_cod_data_source_block rk1-195
_cod_depositor_comments
;
The following automatic conversions were performed:

'_symmetry_cell_setting' value 'Monoclinic' changed to 'monoclinic'
according to
/usr/data/users/saulius/crontab/automatic-downloads/rss-feeds/RSC/lib/dictionaries/cif_core.dic
dictionary named 'cif_core.dic' version 2.4.2 from
2011-04-26.

'_exptl_absorpt_correction_type' value 'Multi-scan'
changed to 'multi-scan' according to
/usr/data/users/saulius/crontab/automatic-downloads/rss-feeds/RSC/lib/dictionaries/cif_core.dic
dictionary named 'cif_core.dic' version 2.4.2 from 2011-04-26.

Automatic conversion script
Id: cif_fix_values 2281 2013-09-26 08:29:07Z andrius 

 Adding full bibliography for 7217053--7217061.cif.
;
_cod_original_cell_volume 6559(56)
_cod_original_sg_symbol_H-M C2/c
_cod_database_code 7217061

loop_
_symmetry_equiv_pos_as_xyz
'x, y, z'
'-x, y, -z+1/2'
'x+1/2, y+1/2, z'
'-x+1/2, y+1/2, -z+1/2'
'-x, -y, -z'
'x, -y, z-1/2'
'-x+1/2, -y+1/2, -z'
'x+1/2, -y+1/2, z-1/2'

loop_
_atom_site_label
_atom_site_type_symbol
_atom_site_fract_x
_atom_site_fract_y
_atom_site_fract_z
_atom_site_U_iso_or_equiv
_atom_site_adp_type
_atom_site_occupancy
_atom_site_symmetry_multiplicity
_atom_site_calc_flag
_atom_site_refinement_flags
C1 C 0.1288(4) 0.2812(3) 0.7750(8) 0.024(2) Uani 1 1 d .
H1 H 0.1524 0.3088 0.7972 0.029 Uiso 1 1 calc R
C2 C 0.0675(4) 0.2839(3) 0.7798(8) 0.0180(19) Uani 1 1 d .
H2 H 0.0505 0.3122 0.8048 0.022 Uiso 1 1 calc R
C3 C 0.0326(4) 0.2441(3) 0.7470(8) 0.019(2) Uani 1 1 d .
C4 C 0.0599(4) 0.2041(3) 0.7098(8) 0.020(2) Uani 1 1 d .
H4 H 0.0371 0.1764 0.6846 0.024 Uiso 1 1 calc R
C5 C 0.1212(4) 0.2049(3) 0.7094(8) 0.0160(19) Uani 1 1 d U
H5 H 0.1393 0.1770 0.6850 0.019 Uiso 1 1 calc R
C6 C 0.3647(4) 0.2541(3) 0.6381(9) 0.024(2) Uani 1 1 d .
H6 H 0.3369 0.2615 0.5594 0.029 Uiso 1 1 calc R
C7 C 0.4243(4) 0.2547(3) 0.6359(9) 0.027(2) Uani 1 1 d .
H7 H 0.4369 0.2624 0.5568 0.033 Uiso 1 1 calc R
C8 C 0.4679(4) 0.2440(3) 0.7510(10) 0.032(3) Uani 1 1 d U
C9 C 0.4449(5) 0.2332(3) 0.8609(9) 0.029(2) Uani 1 1 d .
H9 H 0.4718 0.2254 0.9404 0.035 Uiso 1 1 calc R
C10 C 0.3838(4) 0.2334(3) 0.8585(8) 0.022(2) Uani 1 1 d .
H10 H 0.3702 0.2263 0.9370 0.027 Uiso 1 1 calc R
C11 C 0.1277(4) 0.1309(3) 0.9935(9) 0.021(2) Uani 1 1 d U
C12 C 0.0839(4) 0.1054(3) 0.9092(10) 0.028(2) Uani 1 1 d .
H12 H 0.0881 0.0977 0.8225 0.033 Uiso 1 1 calc R
C13 C 0.0333(5) 0.0915(3) 0.9570(10) 0.034(3) Uani 1 1 d .
H13 H 0.0025 0.0741 0.9016 0.041 Uiso 1 1 calc R
C14 C 0.0275(5) 0.1024(4) 1.0827(13) 0.045(3) Uani 1 1 d .
H14 H -0.0075 0.0930 1.1130 0.055 Uiso 1 1 calc R
C15 C 0.0728(5) 0.1273(4) 1.1659(11) 0.039(3) Uani 1 1 d U
H15 H 0.0690 0.1346 1.2530 0.047 Uiso 1 1 calc R
C16 C 0.1246(5) 0.1414(3) 1.1193(9) 0.031(2) Uani 1 1 d .
H16 H 0.1563 0.1579 1.1748 0.037 Uiso 1 1 calc R
C17 C 0.2988(4) 0.0938(3) 1.0303(9) 0.026(2) Uani 1 1 d .
C18 C 0.2833(5) 0.0510(4) 1.0815(10) 0.038(3) Uani 1 1 d .
H18 H 0.2576 0.0499 1.1430 0.046 Uiso 1 1 calc R
C19 C 0.3072(6) 0.0101(4) 1.0384(14) 0.056(4) Uani 1 1 d .
H19 H 0.2966 -0.0197 1.0689 0.067 Uiso 1 1 calc R
C20 C 0.3468(6) 0.0121(4) 0.9504(16) 0.063(4) Uani 1 1 d .
H20 H 0.3646 -0.0157 0.9242 0.076 Uiso 1 1 calc R
C21 C 0.3585(6) 0.0548(4) 0.9047(14) 0.059(4) Uani 1 1 d .
H21 H 0.3830 0.0561 0.8407 0.070 Uiso 1 1 calc R
C22 C 0.3375(4) 0.0964(3) 0.9441(10) 0.032(2) Uani 1 1 d .
H22 H 0.3491 0.1258 0.9135 0.038 Uiso 1 1 calc R
C23 C 0.3033(4) 0.4077(3) 0.4920(9) 0.025(2) Uani 1 1 d U
C24 C 0.3421(5) 0.4400(3) 0.5662(10) 0.031(2) Uani 1 1 d .
H24 H 0.3509 0.4379 0.6594 0.037 Uiso 1 1 calc R
C25 C 0.3679(5) 0.4750(4) 0.5038(12) 0.047(3) Uani 1 1 d .
H25 H 0.3947 0.4967 0.5550 0.056 Uiso 1 1 calc R
C26 C 0.3554(5) 0.4793(4) 0.3684(11) 0.042(3) Uani 1 1 d .
H26 H 0.3731 0.5036 0.3259 0.051 Uiso 1 1 calc R
C27 C 0.3155(4) 0.4463(4) 0.2957(10) 0.031(2) Uani 1 1 d .
H27 H 0.3060 0.4489 0.2026 0.037 Uiso 1 1 calc R
C28 C 0.2897(4) 0.4103(3) 0.3553(9) 0.029(2) Uani 1 1 d .
H28 H 0.2636 0.3880 0.3045 0.035 Uiso 1 1 calc R
C29 C 0.1317(4) 0.3694(3) 0.4894(9) 0.025(2) Uani 1 1 d .
C30 C 0.0744(4) 0.3695(4) 0.4059(10) 0.033(2) Uani 1 1 d .
H30 H 0.0684 0.3582 0.3181 0.039 Uiso 1 1 calc R
C31 C 0.0261(5) 0.3872(4) 0.4589(12) 0.045(3) Uani 1 1 d .
H31 H -0.0132 0.3868 0.4058 0.055 Uiso 1 1 calc R
C32 C 0.0338(5) 0.4047(4) 0.5831(11) 0.041(3) Uani 1 1 d .
H32 H 0.0008 0.4173 0.6150 0.050 Uiso 1 1 calc R
C33 C 0.0907(4) 0.4039(3) 0.6623(10) 0.025(2) Uani 1 1 d .
H33 H 0.0963 0.4161 0.7491 0.030 Uiso 1 1 calc R
C34 C 0.1408(4) 0.3854(3) 0.6171(8) 0.023(2) Uani 1 1 d .
H34 H 0.1794 0.3841 0.6731 0.028 Uiso 1 1 calc R
N1 N 0.1561(3) 0.2434(2) 0.7421(7) 0.0179(17) Uani 1 1 d .
N2 N 0.3427(4) 0.2434(2) 0.7477(7) 0.0213(17) Uani 1 1 d .
O1 O 0.2323(3) 0.3032(2) 0.6265(5) 0.0192(14) Uani 1 1 d .
O2 O 0.2626(3) 0.1858(2) 0.8804(6) 0.0213(14) Uani 1 1 d .
O3 O 0.2752(3) 0.2900(2) 0.9121(5) 0.0180(14) Uani 1 1 d .
O5 O 0.1756(3) 0.1440(2) 0.9331(6) 0.0246(15) Uani 1 1 d .
O6 O 0.2768(3) 0.1344(2) 1.0841(6) 0.0272(17) Uani 1 1 d .
O7 O 0.2335(3) 0.1950(2) 0.5944(6) 0.0213(14) Uani 1 1 d .
O8 O 0.2800(3) 0.3740(2) 0.5656(6) 0.0252(16) Uani 1 1 d .
O9 O 0.1777(3) 0.3513(2) 0.4324(6) 0.0248(15) Uani 1 1 d .
Zn01 Zn 0.25048(4) 0.24328(4) 0.75080(9) 0.0172(4) Uani 1 1 d .
P1 P 0.24021(10) 0.32926(8) 0.5095(2) 0.0196(6) Uani 1 1 d .
P3 P 0.23608(10) 0.17343(8) 0.9948(2) 0.0176(6) Uani 1 1 d .

loop_
_atom_site_aniso_label
_atom_site_aniso_U_11
_atom_site_aniso_U_22
_atom_site_aniso_U_33
_atom_site_aniso_U_23
_atom_site_aniso_U_13
_atom_site_aniso_U_12
C1 0.021(5) 0.017(5) 0.028(5) 0.007(4) -0.007(4) -0.009(4)
C2 0.011(4) 0.023(5) 0.020(4) -0.007(4) 0.003(4) -0.001(4)
C3 0.027(5) 0.019(5) 0.011(4) 0.000(3) 0.005(4) 0.007(4)
C4 0.007(4) 0.027(5) 0.022(4) -0.006(4) -0.003(4) -0.004(4)
C5 0.011(4) 0.024(4) 0.015(4) 0.002(3) 0.006(3) 0.006(3)
C6 0.024(5) 0.022(5) 0.022(5) 0.003(4) -0.007(4) -0.003(4)
C7 0.025(6) 0.031(5) 0.020(5) -0.012(4) -0.008(4) 0.002(4)
C8 0.019(5) 0.039(5) 0.031(5) -0.008(4) -0.016(4) 0.002(4)
C9 0.028(6) 0.038(6) 0.016(5) 0.002(4) -0.008(4) 0.000(4)
C10 0.012(5) 0.038(5) 0.018(4) 0.008(4) 0.003(4) -0.004(4)
C11 0.010(4) 0.028(5) 0.028(4) 0.008(4) 0.008(4) 0.001(3)
C12 0.018(5) 0.024(5) 0.039(6) 0.008(4) 0.002(4) -0.010(4)
C13 0.022(6) 0.029(6) 0.048(7) -0.004(5) -0.001(5) -0.005(4)
C14 0.032(7) 0.032(6) 0.073(9) 0.006(6) 0.012(6) -0.006(5)
C15 0.031(6) 0.046(6) 0.049(6) 0.002(5) 0.027(5) -0.006(4)
C16 0.028(6) 0.034(6) 0.030(5) -0.005(4) 0.005(4) 0.002(4)
C17 0.014(5) 0.030(5) 0.032(5) 0.002(4) -0.001(4) 0.002(4)
C18 0.034(7) 0.031(6) 0.044(6) 0.007(5) -0.005(5) -0.013(5)
C19 0.045(8) 0.021(6) 0.096(10) 0.013(6) 0.000(8) -0.012(5)
C20 0.040(8) 0.034(7) 0.119(13) -0.021(7) 0.026(8) 0.005(6)
C21 0.033(7) 0.046(8) 0.096(11) -0.010(7) 0.011(7) 0.013(6)
C22 0.027(6) 0.020(5) 0.050(6) -0.003(4) 0.010(5) 0.002(4)
C23 0.025(2) 0.025(2) 0.025(2) 0.0000(10) 0.0055(10) 0.0000(10)
C24 0.039(7) 0.025(5) 0.028(5) -0.004(4) 0.005(5) -0.011(4)
C25 0.041(7) 0.033(6) 0.063(8) 0.000(6) 0.001(6) -0.016(5)
C26 0.048(8) 0.028(6) 0.058(7) 0.015(5) 0.029(6) -0.013(5)
C27 0.020(6) 0.040(6) 0.038(6) 0.006(5) 0.017(5) 0.004(4)
C28 0.025(6) 0.030(5) 0.033(5) -0.003(4) 0.008(4) -0.004(4)
C29 0.022(5) 0.023(5) 0.026(5) 0.014(4) -0.005(4) 0.001(4)
C30 0.018(5) 0.039(6) 0.040(6) -0.014(5) 0.004(5) 0.005(4)
C31 0.014(6) 0.064(8) 0.060(8) -0.005(6) 0.011(5) -0.002(5)
C32 0.020(6) 0.050(7) 0.059(7) -0.013(6) 0.019(5) 0.007(5)
C33 0.022(5) 0.020(5) 0.040(6) -0.003(4) 0.022(4) -0.004(4)
C34 0.026(5) 0.030(5) 0.015(4) 0.007(4) 0.005(4) 0.003(4)
N1 0.008(4) 0.021(4) 0.026(4) 0.005(3) 0.008(3) 0.003(3)
N2 0.018(4) 0.020(4) 0.026(4) 0.000(3) 0.006(3) 0.003(3)
O1 0.016(3) 0.023(3) 0.018(3) -0.002(3) 0.003(3) 0.006(2)
O2 0.020(4) 0.020(3) 0.024(3) 0.002(3) 0.006(3) 0.004(3)
O3 0.019(3) 0.017(3) 0.019(3) 0.006(2) 0.007(3) -0.002(2)
O5 0.018(4) 0.032(4) 0.023(3) -0.002(3) 0.003(3) -0.006(3)
O6 0.033(4) 0.016(3) 0.027(3) -0.001(3) -0.010(3) 0.006(3)
O7 0.013(3) 0.021(3) 0.028(3) 0.000(3) -0.003(3) 0.000(2)
O8 0.027(4) 0.029(4) 0.019(3) -0.001(3) 0.000(3) -0.012(3)
O9 0.014(4) 0.026(3) 0.030(3) 0.000(3) -0.007(3) 0.010(3)
Zn01 0.0091(6) 0.0219(7) 0.0201(6) -0.0003(4) 0.0018(4) 0.0008(4)
P1 0.0127(13) 0.0205(12) 0.0235(13) -0.0020(9) -0.0015(10) 0.0017(9)
P3 0.0102(12) 0.0228(13) 0.0204(12) 0.0000(9) 0.0044(9) -0.0005(9)

loop_
_atom_type_symbol
_atom_type_description
_atom_type_scat_dispersion_real
_atom_type_scat_dispersion_imag
_atom_type_scat_source
C C 0.0033 0.0016 'International Tables Vol C Tables 4.2.6.8 and 6.1.1.4'
H H 0.0000 0.0000 'International Tables Vol C Tables 4.2.6.8 and 6.1.1.4'
N N 0.0061 0.0033 'International Tables Vol C Tables 4.2.6.8 and 6.1.1.4'
O O 0.0106 0.0060 'International Tables Vol C Tables 4.2.6.8 and 6.1.1.4'
Zn Zn 0.2839 1.4301 'International Tables Vol C Tables 4.2.6.8 and 6.1.1.4'
P P 0.1023 0.0942 'International Tables Vol C Tables 4.2.6.8 and 6.1.1.4'

loop_
_geom_angle_atom_site_label_1
_geom_angle_atom_site_label_2
_geom_angle_atom_site_label_3
_geom_angle
_geom_angle_site_symmetry_1
_geom_angle_site_symmetry_3
N1 C1 C2 125.0(8) . .
N1 C1 H1 117.5 . .
C2 C1 H1 117.5 . .
C3 C2 C1 118.1(8) . .
C3 C2 H2 120.9 . .
C1 C2 H2 120.9 . .
C2 C3 C4 118.0(9) . .
C2 C3 C3 120.9(6) . 2_556
C4 C3 C3 121.1(6) . 2_556
C3 C4 C5 119.6(8) . .
C3 C4 H4 120.2 . .
C5 C4 H4 120.2 . .
N1 C5 C4 123.1(8) . .
N1 C5 H5 118.4 . .
C4 C5 H5 118.4 . .
C7 C6 N2 123.4(8) . .
C7 C6 H6 118.3 . .
N2 C6 H6 118.3 . .
C6 C7 C8 120.7(10) . .
C6 C7 H7 119.6 . .
C8 C7 H7 119.6 . .
C9 C8 C7 115.1(10) . .
C9 C8 C8 123.9(11) . 2_656
C7 C8 C8 121.0(13) . 2_656
C10 C9 C8 122.1(8) . .
C10 C9 H9 119.0 . .
C8 C9 H9 119.0 . .
N2 C10 C9 122.1(9) . .
N2 C10 H10 119.0 . .
C9 C10 H10 119.0 . .
C16 C11 C12 123.4(10) . .
C16 C11 O5 124.4(8) . .
C12 C11 O5 112.1(9) . .
C11 C12 C13 117.4(10) . .
C11 C12 H12 121.3 . .
C13 C12 H12 121.3 . .
C14 C13 C12 121.2(10) . .
C14 C13 H13 119.4 . .
C12 C13 H13 119.4 . .
C13 C14 C15 120.1(11) . .
C13 C14 H14 119.9 . .
C15 C14 H14 119.9 . .
C14 C15 C16 119.4(11) . .
C14 C15 H15 120.3 . .
C16 C15 H15 120.3 . .
C11 C16 C15 118.4(9) . .
C11 C16 H16 120.8 . .
C15 C16 H16 120.8 . .
C22 C17 C18 122.4(10) . .
C22 C17 O6 122.4(9) . .
C18 C17 O6 114.9(10) . .
C17 C18 C19 117.2(12) . .
C17 C18 H18 121.4 . .
C19 C18 H18 121.4 . .
C18 C19 C20 121.1(11) . .
C18 C19 H19 119.4 . .
C20 C19 H19 119.4 . .
C21 C20 C19 117.6(12) . .
C21 C20 H20 121.2 . .
C19 C20 H20 121.2 . .
C20 C21 C22 124.4(14) . .
C20 C21 H21 117.8 . .
C22 C21 H21 117.8 . .
C21 C22 C17 117.1(11) . .
C21 C22 H22 121.4 . .
C17 C22 H22 121.4 . .
C28 C23 C24 121.0(9) . .
C28 C23 O8 124.4(8) . .
C24 C23 O8 114.6(8) . .
C25 C24 C23 119.7(10) . .
C25 C24 H24 120.1 . .
C23 C24 H24 120.1 . .
C24 C25 C26 121.4(10) . .
C24 C25 H25 119.3 . .
C26 C25 H25 119.3 . .
C25 C26 C27 117.6(10) . .
C25 C26 H26 121.2 . .
C27 C26 H26 121.2 . .
C28 C27 C26 122.3(10) . .
C28 C27 H27 118.8 . .
C26 C27 H27 118.8 . .
C27 C28 C23 117.9(9) . .
C27 C28 H28 121.0 . .
C23 C28 H28 121.0 . .
C34 C29 O9 123.2(8) . .
C34 C29 C30 122.1(10) . .
O9 C29 C30 114.7(9) . .
C31 C30 C29 117.0(10) . .
C31 C30 H30 121.5 . .
C29 C30 H30 121.5 . .
C32 C31 C30 122.5(10) . .
C32 C31 H31 118.8 . .
C30 C31 H31 118.8 . .
C31 C32 C33 118.9(10) . .
C31 C32 H32 120.5 . .
C33 C32 H32 120.5 . .
C32 C33 C34 121.7(10) . .
C32 C33 H33 119.2 . .
C34 C33 H33 119.2 . .
C29 C34 C33 117.8(9) . .
C29 C34 H34 121.1 . .
C33 C34 H34 121.1 . .
C1 N1 C5 116.1(8) . .
C1 N1 Zn01 120.9(6) . .
C5 N1 Zn01 122.9(6) . .
C10 N2 C6 116.6(9) . .
C10 N2 Zn01 120.2(7) . .
C6 N2 Zn01 123.2(6) . .
P1 O1 Zn01 150.2(4) . .
P3 O2 Zn01 132.7(4) . .
P3 O3 Zn01 154.7(4) 7_557 .
C11 O5 P3 128.9(6) . .
C17 O6 P3 122.7(6) . .
P1 O7 Zn01 144.8(4) 7_556 .
C23 O8 P1 126.4(6) . .
C29 O9 P1 126.3(6) . .
O2 Zn01 O7 88.3(4) . .
O2 Zn01 N2 90.5(3) . .
O7 Zn01 N2 91.0(3) . .
O2 Zn01 O3 89.9(4) . .
O7 Zn01 O3 175.2(2) . .
N2 Zn01 O3 84.6(3) . .
O2 Zn01 O1 175.4(2) . .
O7 Zn01 O1 93.9(4) . .
N2 Zn01 O1 93.5(3) . .
O3 Zn01 O1 88.2(4) . .
O2 Zn01 N1 91.7(3) . .
O7 Zn01 N1 86.7(3) . .
N2 Zn01 N1 176.8(3) . .
O3 Zn01 N1 97.8(3) . .
O1 Zn01 N1 84.4(3) . .
O1 P1 O7 119.9(5) . 7_556
O1 P1 O8 104.6(4) . .
O7 P1 O8 110.3(4) 7_556 .
O1 P1 O9 111.4(4) . .
O7 P1 O9 105.1(5) 7_556 .
O8 P1 O9 104.6(5) . .
O3 P3 O2 120.8(4) 7_557 .
O3 P3 O6 105.1(5) 7_557 .
O2 P3 O6 110.2(5) . .
O3 P3 O5 112.0(4) 7_557 .
O2 P3 O5 104.8(4) . .
O6 P3 O5 102.5(5) . .

loop_
_geom_bond_atom_site_label_1
_geom_bond_atom_site_label_2
_geom_bond_distance
_geom_bond_site_symmetry_2
C1 N1 1.317(12) .
C1 C2 1.408(14) .
C1 H1 0.9500 .
C2 C3 1.382(13) .
C2 H2 0.9500 .
C3 C4 1.384(13) .
C3 C3 1.50(2) 2_556
C4 C5 1.394(14) .
C4 H4 0.9500 .
C5 N1 1.353(12) .
C5 H5 0.9500 .
C6 C7 1.359(16) .
C6 N2 1.367(13) .
C6 H6 0.9500 .
C7 C8 1.424(13) .
C7 H7 0.9500 .
C8 C9 1.382(16) .
C8 C8 1.46(2) 2_656
C9 C10 1.385(15) .
C9 H9 0.9500 .
C10 N2 1.358(12) .
C10 H10 0.9500 .
C11 C16 1.356(14) .
C11 C12 1.389(13) .
C11 O5 1.411(12) .
C12 C13 1.397(15) .
C12 H12 0.9500 .
C13 C14 1.374(17) .
C13 H13 0.9500 .
C14 C15 1.394(16) .
C14 H14 0.9500 .
C15 C16 1.420(15) .
C15 H15 0.9500 .
C16 H16 0.9500 .
C17 C22 1.378(15) .
C17 C18 1.398(14) .
C17 O6 1.416(12) .
C18 C19 1.393(17) .
C18 H18 0.9500 .
C19 C20 1.407(19) .
C19 H19 0.9500 .
C20 C21 1.347(19) .
C20 H20 0.9500 .
C21 C22 1.365(16) .
C21 H21 0.9500 .
C22 H22 0.9500 .
C23 C28 1.393(14) .
C23 C24 1.392(13) .
C23 O8 1.394(12) .
C24 C25 1.380(15) .
C24 H24 0.9500 .
C25 C26 1.382(17) .
C25 H25 0.9500 .
C26 C27 1.412(15) .
C26 H26 0.9500 .
C27 C28 1.384(14) .
C27 H27 0.9500 .
C28 H28 0.9500 .
C29 C34 1.378(14) .
C29 O9 1.400(13) .
C29 C30 1.412(14) .
C30 C31 1.415(15) .
C30 H30 0.9500 .
C31 C32 1.360(16) .
C31 H31 0.9500 .
C32 C33 1.385(15) .
C32 H32 0.9500 .
C33 C34 1.418(14) .
C33 H33 0.9500 .
C34 H34 0.9500 .
N1 Zn01 2.130(14) .
N2 Zn01 2.104(14) .
O1 P1 1.463(8) .
O1 Zn01 2.124(9) .
O2 P3 1.479(8) .
O2 Zn01 2.096(9) .
O3 P3 1.476(8) 7_557
O3 Zn01 2.120(9) .
O5 P3 1.625(9) .
O6 P3 1.611(8) .
O7 P1 1.501(8) 7_556
O7 Zn01 2.100(9) .
O8 P1 1.598(8) .
O9 P1 1.609(8) .
P1 O7 1.501(8) 7_556
P3 O3 1.476(8) 7_557

loop_
_geom_torsion_atom_site_label_1
_geom_torsion_atom_site_label_2
_geom_torsion_atom_site_label_3
_geom_torsion_atom_site_label_4
_geom_torsion
_geom_torsion_site_symmetry_1
_geom_torsion_site_symmetry_4
N1 C1 C2 C3 -0.4(13) . .
C1 C2 C3 C4 -0.8(12) . .
C1 C2 C3 C3 178.6(9) . 2_556
C2 C3 C4 C5 1.5(12) . .
C3 C3 C4 C5 -177.9(9) 2_556 .
C3 C4 C5 N1 -1.1(13) . .
N2 C6 C7 C8 0.0(14) . .
C6 C7 C8 C9 0.1(13) . .
C6 C7 C8 C8 179.2(7) . 2_656
C7 C8 C9 C10 -0.6(14) . .
C8 C8 C9 C10 -179.7(7) 2_656 .
C8 C9 C10 N2 1.2(15) . .
C16 C11 C12 C13 2.0(14) . .
O5 C11 C12 C13 -178.4(8) . .
C11 C12 C13 C14 -0.3(15) . .
C12 C13 C14 C15 -0.9(17) . .
C13 C14 C15 C16 0.5(17) . .
C12 C11 C16 C15 -2.5(15) . .
O5 C11 C16 C15 178.0(9) . .
C14 C15 C16 C11 1.2(16) . .
C22 C17 C18 C19 -2.1(14) . .
O6 C17 C18 C19 -175.8(9) . .
C17 C18 C19 C20 2.0(17) . .
C18 C19 C20 C21 -3(2) . .
C19 C20 C21 C22 4(2) . .
C20 C21 C22 C17 -4.2(18) . .
C18 C17 C22 C21 3.0(15) . .
O6 C17 C22 C21 176.3(9) . .
C28 C23 C24 C25 -0.2(16) . .
O8 C23 C24 C25 -180.0(10) . .
C23 C24 C25 C26 0.7(18) . .
C24 C25 C26 C27 -0.3(18) . .
C25 C26 C27 C28 -0.8(17) . .
C26 C27 C28 C23 1.3(16) . .
C24 C23 C28 C27 -0.8(15) . .
O8 C23 C28 C27 179.0(9) . .
C34 C29 C30 C31 0.4(15) . .
O9 C29 C30 C31 179.6(9) . .
C29 C30 C31 C32 1.9(17) . .
C30 C31 C32 C33 -2.0(18) . .
C31 C32 C33 C34 0.1(16) . .
O9 C29 C34 C33 178.6(8) . .
C30 C29 C34 C33 -2.2(14) . .
C32 C33 C34 C29 2.0(14) . .
C2 C1 N1 C5 0.8(12) . .
C2 C1 N1 Zn01 -176.1(7) . .
C4 C5 N1 C1 -0.1(12) . .
C4 C5 N1 Zn01 176.8(6) . .
C9 C10 N2 C6 -1.1(13) . .
C9 C10 N2 Zn01 -179.9(7) . .
C7 C6 N2 C10 0.5(13) . .
C7 C6 N2 Zn01 179.3(7) . .
C16 C11 O5 P3 0.0(13) . .
C12 C11 O5 P3 -179.5(6) . .
C22 C17 O6 P3 62.1(11) . .
C18 C17 O6 P3 -124.1(8) . .
C28 C23 O8 P1 7.2(14) . .
C24 C23 O8 P1 -173.0(7) . .
C34 C29 O9 P1 22.7(13) . .
C30 C29 O9 P1 -156.6(7) . .
P3 O2 Zn01 O7 -127.5(6) . .
P3 O2 Zn01 N2 141.6(5) . .
P3 O2 Zn01 O3 57.0(6) . .
P3 O2 Zn01 O1 -9(3) . .
P3 O2 Zn01 N1 -40.8(5) . .
P1 O7 Zn01 O2 -101.0(7) 7_556 .
P1 O7 Zn01 N2 -10.5(6) 7_556 .
P1 O7 Zn01 O3 -33(3) 7_556 .
P1 O7 Zn01 O1 83.0(7) 7_556 .
P1 O7 Zn01 N1 167.2(7) 7_556 .
C10 N2 Zn01 O2 -37.0(7) . .
C6 N2 Zn01 O2 144.3(7) . .
C10 N2 Zn01 O7 -125.2(7) . .
C6 N2 Zn01 O7 56.0(7) . .
C10 N2 Zn01 O3 52.9(7) . .
C6 N2 Zn01 O3 -125.9(7) . .
C10 N2 Zn01 O1 140.8(7) . .
C6 N2 Zn01 O1 -38.0(7) . .
C10 N2 Zn01 N1 -170(5) . .
C6 N2 Zn01 N1 12(6) . .
P3 O3 Zn01 O2 -109.8(9) 7_557 .
P3 O3 Zn01 O7 -178(55) 7_557 .
P3 O3 Zn01 N2 159.6(9) 7_557 .
P3 O3 Zn01 O1 65.9(8) 7_557 .
P3 O3 Zn01 N1 -18.2(9) 7_557 .
P1 O1 Zn01 O2 -165(2) . .
P1 O1 Zn01 O7 -47.0(8) . .
P1 O1 Zn01 N2 44.2(8) . .
P1 O1 Zn01 O3 128.7(8) . .
P1 O1 Zn01 N1 -133.3(8) . .
C1 N1 Zn01 O2 122.3(7) . .
C5 N1 Zn01 O2 -54.4(7) . .
C1 N1 Zn01 O7 -149.5(7) . .
C5 N1 Zn01 O7 33.8(7) . .
C1 N1 Zn01 N2 -105(5) . .
C5 N1 Zn01 N2 78(5) . .
C1 N1 Zn01 O3 32.2(7) . .
C5 N1 Zn01 O3 -144.5(6) . .
C1 N1 Zn01 O1 -55.2(7) . .
C5 N1 Zn01 O1 128.0(7) . .
Zn01 O1 P1 O7 14.0(9) . 7_556
Zn01 O1 P1 O8 -110.4(8) . .
Zn01 O1 P1 O9 137.1(7) . .
C23 O8 P1 O1 175.0(7) . .
C23 O8 P1 O7 44.7(8) . 7_556
C23 O8 P1 O9 -67.8(8) . .
C29 O9 P1 O1 35.6(8) . .
C29 O9 P1 O7 166.9(7) . 7_556
C29 O9 P1 O8 -76.8(8) . .
Zn01 O2 P3 O3 -38.8(7) . 7_557
Zn01 O2 P3 O6 -161.8(4) . .
Zn01 O2 P3 O5 88.6(6) . .
C17 O6 P3 O3 -178.1(7) . 7_557
C17 O6 P3 O2 -46.4(8) . .
C17 O6 P3 O5 64.7(8) . .
C11 O5 P3 O3 -34.9(8) . 7_557
C11 O5 P3 O2 -167.6(7) . .
C11 O5 P3 O6 77.3(8) . .
